data_1527001
loop_
_publ_author_name
'Yamazaki, S.'
'Toraya, H.'

_publ_section_title
;
 Determination of positions of zeolitic calcium atoms and water molecules
 in hydrothermally formed aluminium-substituted tobermorite-1.1 nm using
 synchrotron radiation powder diffraction data
;
_journal_name_full 'Journal of the American Ceramic Society'
_journal_page_first 2685
_journal_page_last 2690
_journal_volume 84
_journal_year 2001
_chemical_formula_sum 'Al0.5 Ca4.9 H10.7 O22 Si5.5'
_chemical_name_systematic 'Ca4.9 (Si5.5 Al0.5 O16.3) (O H)0.7 (H2 O)5'
_space_group_IT_number 8
_symmetry_space_group_name_Hall 'B -2'
_symmetry_space_group_name_H-M 'B 1 1 m'
_cell_angle_alpha 90
_cell_angle_beta 90
_cell_angle_gamma 123.242
_cell_formula_units_Z 2
_cell_length_a 6.7296
_cell_length_b 7.355
_cell_length_c 22.61
_cell_volume 935.981
_citation_journal_id_ASTM JACTAW
_cod_data_source_file Yamazaki_JACTAW_2001_1479.cif
_cod_data_source_block H10.7Al0.5Ca4.9O22Si5.5
_cod_original_cell_volume 935.9813
_cod_original_sg_symbol_Hall 'C -2y (-x,z,y)'
_cod_original_formula_sum 'H10.7 Al0.5 Ca4.9 O22 Si5.5'
_cod_database_code 1527001

loop_
_symmetry_equiv_pos_as_xyz
x,y,z
x,y,-z
x+1/2,y,z+1/2
x+1/2,y,-z+1/2

loop_
_atom_site_label
_atom_site_type_symbol
_atom_site_fract_x
_atom_site_fract_y
_atom_site_fract_z
_atom_site_occupancy
_atom_site_U_iso_or_equiv
Si1 Si+4 0.753 0.395 0.156 1 0.0
O1 O-2 0.751 0.503 0.095 1 0.0
O10 O-2 0.385 0.276 0 1 0.0
O5 O-2 0.894 0.746 0 1 0.0
O9 O-2 0.976 0.039 0.2 1 0.0
O11 O-2 0.971 0.242 0 1 0.0
O8 O-2 0.509 0.801 0.195 1 0.0
O13 O-2 0.251 0.424 0.085 1 0.0
Ca3 Ca+2 0.572 0.12 0.036 0.45 0.0
O12 O-2 0.383 0.746 0 1 0.0
O7 O-2 0.741 0.853 0.096 1 0.0
Si3 Si+4 0.741 0.959 0.159 1 0.0
Ca2 Ca+2 0.749 0.923 0.294 1 0.0
O6 O-2 0.198 0.892 0.095 1 0.0
O2 O-2 0.762 0.188 0.132 1 0.0
O4 O-2 0.515 0.31 0.195 1 0.0
Al1 Al+3 0.907 0.757 0.071 0.25 0.0
Ca1 Ca+2 0.255 0.435 0.205 1 0.0
O3 O-2 0.978 0.533 0.197 1 0.0
Si2 Si+4 0.907 0.757 0.071 0.75 0.0
